data_7003117
loop_
_publ_author_name
'Bowmaker, Graham A.'
'Hanna, John V.'
'Hahn, F. Ekkehardt'
'Lipton, Andrew S.'
'Oldham, Carolyn E.'
'Skelton, Brian W.'
'Smith, Mark E.'
'White, Allan H.'

_publ_section_title
;
 Structural and spectroscopic studies of some copper(i) halide
 tert-butyl isocyanide adducts
;
_journal_issue 13
_journal_name_full 'Dalton Transactions'
_journal_page_first 1710
_journal_page_last 1720
_journal_paper_doi 10.1039/b712815k
_journal_year 2008
_chemical_formula_moiety 'C20 H36 Cu N4, Cl, 4(C H4 O)'
_chemical_formula_sum 'C24 H52 Cl Cu N4 O4'
_chemical_formula_weight 559.69
_chemical_name_systematic
;
?
;
_space_group_IT_number 15
_symmetry_cell_setting monoclinic
_symmetry_space_group_name_Hall '-C 2yc'
_symmetry_space_group_name_H-M 'C 1 2/c 1'
_atom_sites_solution_hydrogens geom
_atom_sites_solution_primary direct
_atom_sites_solution_secondary difmap
_audit_creation_date 2006-08-24T15:15:35-00:00
_audit_creation_method 'WinGX routine CIF_UPDATE'
_cell_angle_alpha 90
_cell_angle_beta 102.21(3)
_cell_angle_gamma 90
_cell_formula_units_Z 4
_cell_length_a 22.039(7)
_cell_length_b 5.719(5)
_cell_length_c 27.779(11)
_cell_measurement_reflns_used 18
_cell_measurement_temperature 296(2)
_cell_measurement_theta_max 18.6
_cell_measurement_theta_min 12.6
_cell_volume 3422(3)
_computing_cell_refinement 'Enraf Nonius software'
_computing_data_collection 'Enraf Nonius software'
_computing_data_reduction 'xtal ADDREF SORTRF'
_computing_molecular_graphics xtal
_computing_publication_material Shelx
_computing_structure_refinement 'SHELXL-97 (Sheldrick, 1997)'
_computing_structure_solution xtal
_diffrn_ambient_temperature 336(2)
_diffrn_measured_fraction_theta_full 0.987
_diffrn_measured_fraction_theta_max 0.987
_diffrn_measurement_device_type
;
CAD4 diffractometer
;
_diffrn_measurement_method '2\q-\w scans'
_diffrn_radiation_monochromator graphite
_diffrn_radiation_type MoK\a
_diffrn_radiation_wavelength 0.71073
_diffrn_reflns_av_R_equivalents 0
_diffrn_reflns_av_unetI/netI 0.1909
_diffrn_reflns_limit_h_max 26
_diffrn_reflns_limit_h_min 0
_diffrn_reflns_limit_k_max 6
_diffrn_reflns_limit_k_min 0
_diffrn_reflns_limit_l_max 32
_diffrn_reflns_limit_l_min -32
_diffrn_reflns_number 2996
_diffrn_reflns_theta_full 25.05
_diffrn_reflns_theta_max 25.05
_diffrn_reflns_theta_min 1.5
_diffrn_standards_decay_% 0
_diffrn_standards_interval_time 60
_diffrn_standards_number 8
_exptl_absorpt_coefficient_mu 0.745
_exptl_absorpt_correction_T_max .98
_exptl_absorpt_correction_T_min .86
_exptl_absorpt_correction_type gaussian
_exptl_absorpt_process_details
;
XTAL absorb
;
_exptl_crystal_colour colourless
_exptl_crystal_density_diffrn 1.086
_exptl_crystal_density_method 'not measured'
_exptl_crystal_description plate
_exptl_crystal_F_000 1208
_exptl_crystal_size_max 0.27
_exptl_crystal_size_mid 0.15
_exptl_crystal_size_min 0.018
_refine_diff_density_max 0.504
_refine_diff_density_min -0.322
_refine_diff_density_rms 0.077
_refine_ls_extinction_method none
_refine_ls_goodness_of_fit_ref 1.123
_refine_ls_hydrogen_treatment constr
_refine_ls_matrix_type full
_refine_ls_number_parameters 178
_refine_ls_number_reflns 2996
_refine_ls_number_restraints 6
_refine_ls_restrained_S_all 1.126
_refine_ls_R_factor_all 0.1159
_refine_ls_R_factor_gt 0.0673
_refine_ls_shift/su_max 0.024
_refine_ls_shift/su_mean 0.002
_refine_ls_structure_factor_coef Fsqd
_refine_ls_weighting_details 'calc w=1/[\s^2^(Fo^2^)+(0.0415P)^2^] where P=(Fo^2^+2Fc^2^)/3'
_refine_ls_weighting_scheme calc
_refine_ls_wR_factor_gt 0.1575
_refine_ls_wR_factor_ref 0.1631
_reflns_number_gt 1820
_reflns_number_total 2996
_reflns_threshold_expression I>2sigma(I)
_cod_data_source_file b712815k.txt
_cod_data_source_block cuctb3
_cod_original_sg_symbol_Hall -c_2yc
_cod_original_sg_symbol_H-M C2/c
_cod_database_code 7003117

loop_
_symmetry_equiv_pos_as_xyz
'x, y, z'
'-x, y, -z+1/2'
'x+1/2, y+1/2, z'
'-x+1/2, y+1/2, -z+1/2'
'-x, -y, -z'
'x, -y, z-1/2'
'-x+1/2, -y+1/2, -z'
'x+1/2, -y+1/2, z-1/2'

loop_
_atom_site_label
_atom_site_type_symbol
_atom_site_fract_x
_atom_site_fract_y
_atom_site_fract_z
_atom_site_U_iso_or_equiv
_atom_site_adp_type
_atom_site_occupancy
_atom_site_symmetry_multiplicity
_atom_site_calc_flag
_atom_site_refinement_flags
_atom_site_disorder_assembly
_atom_site_disorder_group
Cu Cu 0.5 0.31210(13) 0.25 0.0591(2) Uani 1 2 d S . .
Cl Cl 0.31501(18) 0.5434(8) 0.49754(14) 0.2147(19) Uani 0.5 1 d P . .
C11 C 0.45742(16) 0.5102(6) 0.29068(13) 0.0628(13) Uani 1 1 d . . .
N11 N 0.43142(13) 0.6198(6) 0.31478(10) 0.0720(11) Uani 1 1 d . A .
C12 C 0.39961(17) 0.7486(7) 0.34703(14) 0.0559(15) Uani 0.835(3) 1 d P . .
C13 C 0.3845(3) 0.5855(11) 0.3839(2) 0.146(3) Uani 0.835(3) 1 d P A 1
H13A H 0.4209 0.4983 0.3986 0.219 Uiso 0.835(3) 1 calc PR A 1
H13B H 0.3526 0.4798 0.3681 0.219 Uiso 0.835(3) 1 calc PR A 1
H13C H 0.3701 0.6721 0.4089 0.219 Uiso 0.835(3) 1 calc PR A 1
C14 C 0.4452(3) 0.9233(12) 0.3763(2) 0.145(3) Uani 0.835(3) 1 d P A 1
H14A H 0.4595 1.0279 0.354 0.218 Uiso 0.835(3) 1 calc PR A 1
H14B H 0.48 0.8408 0.3955 0.218 Uiso 0.835(3) 1 calc PR A 1
H14C H 0.4249 1.0113 0.3978 0.218 Uiso 0.835(3) 1 calc PR A 1
C15 C 0.3491(3) 0.8799(14) 0.31752(19) 0.176(3) Uani 0.835(3) 1 d P A 1
H15A H 0.3321 0.9841 0.3383 0.265 Uiso 0.835(3) 1 calc PR A 1
H15B H 0.3174 0.774 0.3014 0.265 Uiso 0.835(3) 1 calc PR A 1
H15C H 0.3643 0.9688 0.2932 0.265 Uiso 0.835(3) 1 calc PR A 1
C13' C 0.3371(8) 0.621(4) 0.3452(7) 0.050(6) Uiso 0.165(3) 1 d P A 2
H13D H 0.3129 0.7068 0.3641 0.074 Uiso 0.165(3) 1 calc PR A 2
H13E H 0.3451 0.4666 0.3588 0.074 Uiso 0.165(3) 1 calc PR A 2
H13F H 0.3147 0.6097 0.3117 0.074 Uiso 0.165(3) 1 calc PR A 2
C14' C 0.4372(10) 0.672(5) 0.4027(8) 0.078(8) Uiso 0.165(3) 1 d P A 2
H14D H 0.4804 0.708 0.4064 0.118 Uiso 0.165(3) 1 calc PR A 2
H14E H 0.4323 0.5071 0.4071 0.118 Uiso 0.165(3) 1 calc PR A 2
H14F H 0.4206 0.7562 0.4269 0.118 Uiso 0.165(3) 1 calc PR A 2
C15' C 0.4154(11) 0.976(4) 0.3520(9) 0.067(8) Uiso 0.165(3) 1 d P A 2
H15D H 0.4596 0.9898 0.3634 0.101 Uiso 0.165(3) 1 calc PR A 2
H15E H 0.3949 1.048 0.3755 0.101 Uiso 0.165(3) 1 calc PR A 2
H15F H 0.4031 1.0535 0.3208 0.101 Uiso 0.165(3) 1 calc PR A 2
C21 C 0.43872(15) 0.1171(6) 0.20574(12) 0.0606(13) Uani 1 1 d . . .
N21 N 0.40238(13) 0.0077(6) 0.17978(10) 0.0663(11) Uani 1 1 d . B .
C22 C 0.35584(17) -0.1265(7) 0.14456(15) 0.0822(15) Uani 1 1 d . . .
C23 C 0.3919(3) -0.2992(15) 0.1178(3) 0.082(2) Uiso 0.5 1 d P B 3
H23A H 0.4191 -0.3932 0.1416 0.124 Uiso 0.5 1 calc PR B 3
H23B H 0.4158 -0.2126 0.0987 0.124 Uiso 0.5 1 calc PR B 3
H23C H 0.363 -0.3984 0.0963 0.124 Uiso 0.5 1 calc PR B 3
C24 C 0.3171(4) 0.0441(14) 0.1110(3) 0.084(3) Uiso 0.5 1 d P B 3
H24A H 0.2876 -0.0387 0.0865 0.126 Uiso 0.5 1 calc PR B 3
H24B H 0.3432 0.1379 0.0951 0.126 Uiso 0.5 1 calc PR B 3
H24C H 0.2954 0.1431 0.1296 0.126 Uiso 0.5 1 calc PR B 3
C25 C 0.3179(4) -0.2775(14) 0.1741(3) 0.091(3) Uiso 0.5 1 d P B 3
H25A H 0.289 -0.3731 0.1517 0.137 Uiso 0.5 1 calc PR B 3
H25B H 0.2956 -0.1772 0.192 0.137 Uiso 0.5 1 calc PR B 3
H25C H 0.3456 -0.3758 0.1967 0.137 Uiso 0.5 1 calc PR B 3
C23' C 0.2944(5) -0.032(2) 0.1477(4) 0.164(5) Uiso 0.5 1 d P B 4
H23D H 0.2627 -0.1107 0.1242 0.246 Uiso 0.5 1 calc PR B 4
H23E H 0.2931 0.1321 0.1407 0.246 Uiso 0.5 1 calc PR B 4
H23F H 0.2874 -0.0575 0.1803 0.246 Uiso 0.5 1 calc PR B 4
C24' C 0.3673(5) -0.3594(19) 0.1453(4) 0.142(4) Uiso 0.5 1 d P B 4
H24D H 0.3359 -0.436 0.1213 0.213 Uiso 0.5 1 calc PR B 4
H24E H 0.3669 -0.4203 0.1774 0.213 Uiso 0.5 1 calc PR B 4
H24F H 0.4072 -0.3867 0.1378 0.213 Uiso 0.5 1 calc PR B 4
C25' C 0.3558(4) -0.0262(17) 0.0937(3) 0.116(3) Uiso 0.5 1 d P B 4
H25D H 0.3959 -0.0489 0.0861 0.175 Uiso 0.5 1 calc PR B 4
H25E H 0.3466 0.1379 0.0935 0.175 Uiso 0.5 1 calc PR B 4
H25F H 0.3249 -0.1045 0.0696 0.175 Uiso 0.5 1 calc PR B 4
O1 O 0.29745(13) 0.0454(5) 0.44608(10) 0.1072(11) Uani 1 1 d D . .
C1 C 0.2637(6) -0.078(2) 0.4468(6) 0.200(7) Uiso 0.5 1 d PD . .
C1' C 0.3361(7) 0.155(3) 0.4442(9) 0.350(13) Uiso 0.5 1 d PD . .
O2 O 0.4478(4) 0.6065(15) 0.5387(3) 0.195(4) Uiso 0.5 1 d PD . .
C2 C 0.4470(8) 0.786(2) 0.5354(6) 0.228(7) Uiso 0.5 1 d PD . .
O3 O 0.4451(4) 0.1297(13) 0.4972(3) 0.181(3) Uiso 0.5 1 d PD . .
C3 C 0.4406(9) 0.303(2) 0.5002(8) 0.286(9) Uiso 0.5 1 d PD . .

loop_
_atom_site_aniso_label
_atom_site_aniso_U_11
_atom_site_aniso_U_22
_atom_site_aniso_U_33
_atom_site_aniso_U_23
_atom_site_aniso_U_13
_atom_site_aniso_U_12
Cu 0.0503(3) 0.0791(5) 0.0477(3) 0 0.0094(3) 0
Cl 0.207(4) 0.258(4) 0.173(3) 0.021(3) 0.026(3) 0.044(3)
C11 0.069(2) 0.063(3) 0.054(2) -0.003(2) 0.009(2) -0.007(2)
N11 0.074(2) 0.079(3) 0.065(2) -0.0057(19) 0.0193(17) 0.0007(19)
C12 0.066(2) 0.055(4) 0.057(2) -0.009(2) 0.036(2) 0.017(2)
C13 0.205(5) 0.142(6) 0.128(4) 0.014(4) 0.119(4) 0.025(5)
C14 0.143(5) 0.156(6) 0.145(6) -0.055(5) 0.050(5) 0.011(5)
C15 0.168(5) 0.260(8) 0.109(5) -0.009(5) 0.046(4) 0.126(6)
C21 0.059(2) 0.072(3) 0.049(2) -0.005(2) 0.0085(19) 0.000(2)
N21 0.0599(19) 0.074(2) 0.059(2) -0.0080(18) -0.0004(17) -0.0038(19)
C22 0.070(2) 0.074(3) 0.085(3) -0.005(3) -0.025(2) -0.004(3)
O1 0.118(2) 0.128(3) 0.0690(18) 0.0020(19) 0.0062(18) 0.052(2)

loop_
_atom_type_symbol
_atom_type_description
_atom_type_scat_dispersion_real
_atom_type_scat_dispersion_imag
_atom_type_scat_source
C C 0.0033 0.0016 'International Tables Vol C Tables 4.2.6.8 and 6.1.1.4'
H H 0 0 'International Tables Vol C Tables 4.2.6.8 and 6.1.1.4'
Cl Cl 0.1484 0.1585 'International Tables Vol C Tables 4.2.6.8 and 6.1.1.4'
Cu Cu 0.3201 1.2651 'International Tables Vol C Tables 4.2.6.8 and 6.1.1.4'
N N 0.0061 0.0033 'International Tables Vol C Tables 4.2.6.8 and 6.1.1.4'
O O 0.0106 0.006 'International Tables Vol C Tables 4.2.6.8 and 6.1.1.4'

loop_
_geom_angle_atom_site_label_1
_geom_angle_atom_site_label_2
_geom_angle_atom_site_label_3
_geom_angle
_geom_angle_site_symmetry_1
_geom_angle_site_symmetry_3
_geom_angle_publ_flag
C21 Cu C21 111.0(2) . 2_655 ?
C21 Cu C11 109.66(14) . . ?
C21 Cu C11 108.32(14) 2_655 . ?
C21 Cu C11 108.32(14) . 2_655 ?
C21 Cu C11 109.66(14) 2_655 2_655 ?
C11 Cu C11 109.9(2) . 2_655 ?
N11 C11 Cu 177.7(3) . . ?
C11 N11 C12 177.1(4) . . ?
C15' C12 N11 114.0(12) . . ?
C15 C12 N11 109.2(4) . . ?
C15 C12 C13 117.5(4) . . ?
N11 C12 C13 108.5(4) . . ?
C15 C12 C14 107.7(5) . . ?
N11 C12 C14 108.2(4) . . ?
C13 C12 C14 105.4(4) . . ?
C15' C12 C13' 131.9(13) . . ?
N11 C12 C13' 106.4(8) . . ?
C15' C12 C14' 95.3(14) . . ?
N11 C12 C14' 103.4(9) . . ?
C13' C12 C14' 99.8(12) . . ?
C12 C13 H13A 109.5 . . ?
C12 C13 H13B 109.5 . . ?
C12 C13 H13C 109.5 . . ?
C12 C14 H14A 109.5 . . ?
C12 C14 H14B 109.5 . . ?
C12 C14 H14C 109.5 . . ?
C12 C15 H15A 109.5 . . ?
C12 C15 H15B 109.5 . . ?
C12 C15 H15C 109.5 . . ?
C12 C13' H13D 109.5 . . ?
C12 C13' H13E 109.5 . . ?
H13D C13' H13E 109.5 . . ?
C12 C13' H13F 109.5 . . ?
H13D C13' H13F 109.5 . . ?
H13E C13' H13F 109.5 . . ?
C12 C14' H14D 109.5 . . ?
C12 C14' H14E 109.5 . . ?
H14D C14' H14E 109.5 . . ?
C12 C14' H14F 109.5 . . ?
H14D C14' H14F 109.5 . . ?
H14E C14' H14F 109.5 . . ?
C12 C15' H15D 109.5 . . ?
C12 C15' H15E 109.5 . . ?
H15D C15' H15E 109.5 . . ?
C12 C15' H15F 109.5 . . ?
H15D C15' H15F 109.5 . . ?
H15E C15' H15F 109.5 . . ?
N21 C21 Cu 178.6(3) . . ?
C21 N21 C22 177.5(4) . . ?
C24' C22 C23' 121.8(7) . . ?
C24' C22 N21 113.6(5) . . ?
C23' C22 N21 106.8(5) . . ?
N21 C22 C24 107.5(4) . . ?
C24' C22 C25' 110.4(7) . . ?
C23' C22 C25' 95.6(6) . . ?
N21 C22 C25' 106.4(5) . . ?
N21 C22 C23 107.1(4) . . ?
C24 C22 C23 113.6(5) . . ?
N21 C22 C25 108.4(4) . . ?
C24 C22 C25 113.2(5) . . ?
C23 C22 C25 106.7(5) . . ?
C22 C23 H23A 109.5 . . ?
C22 C23 H23B 109.5 . . ?
C22 C23 H23C 109.5 . . ?
C22 C24 H24A 109.5 . . ?
C22 C24 H24B 109.5 . . ?
C22 C24 H24C 109.5 . . ?
C22 C25 H25A 109.5 . . ?
C22 C25 H25B 109.5 . . ?
C22 C25 H25C 109.5 . . ?
C22 C23' H23D 109.5 . . ?
C22 C23' H23E 109.5 . . ?
C22 C23' H23F 109.5 . . ?
C22 C24' H24D 109.5 . . ?
C22 C24' H24E 109.5 . . ?
C22 C24' H24F 109.5 . . ?
C22 C25' H25D 109.5 . . ?
C22 C25' H25E 109.5 . . ?
C22 C25' H25F 109.5 . . ?

loop_
_geom_bond_atom_site_label_1
_geom_bond_atom_site_label_2
_geom_bond_distance
_geom_bond_site_symmetry_2
_geom_bond_publ_flag
Cu C21 1.969(3) . ?
Cu C21 1.969(3) 2_655 ?
Cu C11 1.972(4) . ?
Cu C11 1.972(4) 2_655 ?
C11 N11 1.154(4) . ?
N11 C12 1.450(5) . ?
C12 C15' 1.35(3) . ?
C12 C15 1.445(7) . ?
C12 C13 1.474(7) . ?
C12 C14 1.524(7) . ?
C12 C13' 1.550(19) . ?
C12 C14' 1.65(2) . ?
C13 H13A 0.96 . ?
C13 H13B 0.96 . ?
C13 H13C 0.96 . ?
C14 H14A 0.96 . ?
C14 H14B 0.96 . ?
C14 H14C 0.96 . ?
C15 H15A 0.96 . ?
C15 H15B 0.96 . ?
C15 H15C 0.96 . ?
C13' H13D 0.96 . ?
C13' H13E 0.96 . ?
C13' H13F 0.96 . ?
C14' H14D 0.96 . ?
C14' H14E 0.96 . ?
C14' H14F 0.96 . ?
C15' H15D 0.96 . ?
C15' H15E 0.96 . ?
C15' H15F 0.96 . ?
C21 N21 1.144(4) . ?
N21 C22 1.474(4) . ?
C22 C24' 1.354(11) . ?
C22 C23' 1.477(11) . ?
C22 C24 1.489(8) . ?
C22 C25' 1.524(10) . ?
C22 C23 1.552(8) . ?
C22 C25 1.552(9) . ?
C23 H23A 0.96 . ?
C23 H23B 0.96 . ?
C23 H23C 0.96 . ?
C24 H24A 0.96 . ?
C24 H24B 0.96 . ?
C24 H24C 0.96 . ?
C25 H25A 0.96 . ?
C25 H25B 0.96 . ?
C25 H25C 0.96 . ?
C23' H23D 0.96 . ?
C23' H23E 0.96 . ?
C23' H23F 0.96 . ?
C24' H24D 0.96 . ?
C24' H24E 0.96 . ?
C24' H24F 0.96 . ?
C25' H25D 0.96 . ?
C25' H25E 0.96 . ?
C25' H25F 0.96 . ?
O1 C1 1.028(11) . ?
O1 C1' 1.066(14) . ?
O2 C2 1.029(12) . ?
O3 C3 0.999(13) . ?
